data_7009221
loop_
_publ_author_name
'Gr\"oer, Thomas'
'Scheer, Manfred'

_publ_section_title
;
 Structure and reactivity of transition metal substituted
 dichloroantimony and dichlorobismuth complexes&#x200A;&#x2020;
;
_journal_issue 5
_journal_name_full 'Journal of the Chemical Society, Dalton Transactions'
_journal_page_first 647
_journal_paper_doi 10.1039/a909394j
_journal_year 2000
_chemical_formula_sum 'C30.67 H24 Bi1.33 Fe4 N1.33 O8'
_chemical_formula_weight 1041.22
_chemical_name_systematic
; 
 ? 
;
_space_group_IT_number 14
_symmetry_cell_setting monoclinic
_symmetry_space_group_name_Hall '-P 2yn'
_symmetry_space_group_name_H-M 'P 1 21/n 1'
_atom_sites_solution_hydrogens geom
_atom_sites_solution_primary direct
_atom_sites_solution_secondary difmap
_audit_creation_method SHELXL
_cell_angle_alpha 90.00
_cell_angle_beta 92.53(3)
_cell_angle_gamma 90.00
_cell_formula_units_Z 4
_cell_length_a 8.144(2)
_cell_length_b 18.352(4)
_cell_length_c 16.518(3)
_cell_measurement_reflns_used 1333
_cell_measurement_temperature 193(1)
_cell_measurement_theta_max 26.04
_cell_measurement_theta_min 2.7
_cell_volume 2466.4(9)
_computing_cell_refinement 'Stoe IPDS software'
_computing_data_collection 'Stoe IPDS software'
_computing_data_reduction 'Stoe IPDS software'
_computing_molecular_graphics 'Siemens XP'
_computing_publication_material SHELXL-93
_computing_structure_refinement 'SHELXL-93 (Sheldrick, 1993)'
_computing_structure_solution 'SHELXS-86 (Sheldrick, 1990)'
_diffrn_ambient_temperature 193(1)
_diffrn_measurement_device 'Stoe IPDS'
_diffrn_radiation_monochromator graphite
_diffrn_radiation_source 'fine-focus sealed tube'
_diffrn_radiation_type MoK\a
_diffrn_radiation_wavelength 0.71073
_diffrn_reflns_av_R_equivalents 0.0820
_diffrn_reflns_av_sigmaI/netI 0.0575
_diffrn_reflns_limit_h_max 9
_diffrn_reflns_limit_h_min -10
_diffrn_reflns_limit_k_max 22
_diffrn_reflns_limit_k_min -22
_diffrn_reflns_limit_l_max 20
_diffrn_reflns_limit_l_min -16
_diffrn_reflns_number 10636
_diffrn_reflns_theta_max 26.04
_diffrn_reflns_theta_min 2.71
_exptl_absorpt_coefficient_mu 8.881
_exptl_absorpt_correction_type none
_exptl_crystal_colour green
_exptl_crystal_density_diffrn 2.103
_exptl_crystal_description plate
_exptl_crystal_F_000 1488
_exptl_crystal_size_max 0.22
_exptl_crystal_size_mid 0.08
_exptl_crystal_size_min 0.04
_refine_diff_density_max 2.711
_refine_diff_density_min -3.512
_refine_diff_density_rms 0.254
_refine_ls_extinction_method none
_refine_ls_goodness_of_fit_all 0.991
_refine_ls_goodness_of_fit_obs 1.043
_refine_ls_hydrogen_treatment riding
_refine_ls_matrix_type full
_refine_ls_number_parameters 308
_refine_ls_number_reflns 4566
_refine_ls_number_restraints 0
_refine_ls_restrained_S_all 0.991
_refine_ls_restrained_S_obs 1.043
_refine_ls_R_factor_all 0.0579
_refine_ls_R_factor_obs 0.0520
_refine_ls_shift/esd_max 0.002
_refine_ls_shift/esd_mean 0.000
_refine_ls_structure_factor_coef Fsqd
_refine_ls_weighting_details 'w=1/[\s^2^(Fo^2^)+(0.1031P)^2^+0.0000P] where P=(Fo^2^+2Fc^2^)/3'
_refine_ls_weighting_scheme calc
_refine_ls_wR_factor_all 0.1362
_refine_ls_wR_factor_obs 0.1319
_reflns_number_observed 3903
_reflns_number_total 4566
_reflns_observed_criterion >2sigma(I)
_cod_data_source_file a909394j.txt
_cod_data_source_block bife3
_cod_depositor_comments
;
The following automatic conversions were performed:

'_refine_ls_weighting_scheme' value 'calc
w=1/[\s^2^(Fo^2^)+(0.1031P)^2^+0.0000P] where P=(Fo^2^+2Fc^2^)/3' was
changed to 'calc'. New tag '_refine_ls_weighting_details' was
created. The value of the new tag was set to
'w=1/[\s^2^(Fo^2^)+(0.1031P)^2^+0.0000P] where P=(Fo^2^+2Fc^2^)/3'.

Automatic conversion script
Id: cif_fix_values 3143 2015-03-26 13:38:13Z robertas 
;
_cod_original_cell_volume 2466.3(9)
_cod_original_sg_symbol_H-M P2(1)/n
_cod_database_code 7009221

loop_
_symmetry_equiv_pos_as_xyz
'x, y, z'
'-x+1/2, y+1/2, -z+1/2'
'-x, -y, -z'
'x-1/2, -y-1/2, z-1/2'

loop_
_atom_site_aniso_label
_atom_site_aniso_U_11
_atom_site_aniso_U_22
_atom_site_aniso_U_33
_atom_site_aniso_U_23
_atom_site_aniso_U_13
_atom_site_aniso_U_12
Bi 0.0299(2) 0.0257(2) 0.0197(2) -0.00007(8) 0.00322(13) 0.00067(9)
Fe1 0.0318(6) 0.0295(5) 0.0220(5) 0.0010(4) 0.0026(4) -0.0034(4)
Fe2 0.0340(6) 0.0304(5) 0.0205(5) 0.0007(4) 0.0066(5) -0.0033(4)
Fe3 0.0362(6) 0.0298(5) 0.0223(5) -0.0039(4) 0.0054(5) 0.0032(4)
C1 0.047(5) 0.030(4) 0.031(4) 0.007(3) 0.000(4) -0.002(3)
O1 0.048(4) 0.064(4) 0.067(5) 0.009(4) -0.008(4) 0.023(4)
C2 0.041(4) 0.035(4) 0.031(4) 0.001(3) 0.007(4) -0.012(3)
O2 0.073(5) 0.071(4) 0.026(3) 0.000(3) 0.016(3) -0.023(4)
O3 0.046(4) 0.069(4) 0.030(3) 0.008(3) -0.007(3) 0.008(3)
O4 0.061(4) 0.039(3) 0.053(4) -0.022(3) 0.020(3) -0.004(3)
O5 0.060(5) 0.073(5) 0.048(4) -0.017(3) 0.005(4) -0.020(4)
O6 0.059(4) 0.051(3) 0.042(4) 0.007(3) 0.000(3) 0.011(3)
C3 0.029(4) 0.049(4) 0.046(5) -0.004(4) -0.002(4) -0.008(4)
C4 0.037(4) 0.044(4) 0.036(4) 0.001(3) -0.008(4) 0.002(4)
C5 0.046(5) 0.058(5) 0.019(3) -0.005(3) -0.003(4) -0.020(4)
C6 0.037(4) 0.046(4) 0.038(4) -0.019(4) 0.006(4) 0.000(4)
C7 0.052(5) 0.029(4) 0.050(5) -0.009(3) -0.007(5) -0.001(4)
C8 0.035(4) 0.037(4) 0.030(4) -0.001(3) 0.004(3) -0.002(3)
C9 0.033(4) 0.043(4) 0.025(4) 0.000(3) 0.008(3) -0.001(3)
C10 0.060(6) 0.034(4) 0.036(4) 0.003(3) -0.003(4) -0.021(4)
C11 0.050(5) 0.045(4) 0.039(5) 0.011(3) 0.014(4) -0.009(4)
C12 0.057(6) 0.052(5) 0.020(4) 0.001(3) 0.010(4) -0.009(4)
C13 0.054(5) 0.040(4) 0.035(4) 0.013(3) 0.002(4) -0.004(4)
C14 0.055(5) 0.025(3) 0.038(4) 0.002(3) 0.014(4) 0.001(3)
C15 0.045(5) 0.033(4) 0.029(4) -0.010(3) 0.004(4) -0.009(3)
C16 0.047(5) 0.039(4) 0.016(3) 0.001(3) -0.005(3) 0.006(4)
C17 0.098(10) 0.073(8) 0.051(6) -0.006(6) 0.014(7) 0.046(8)
C18 0.037(5) 0.120(11) 0.082(9) -0.069(9) 0.004(6) 0.029(6)
C19 0.074(8) 0.061(6) 0.101(10) 0.008(7) 0.070(8) 0.012(6)
C21 0.088(9) 0.036(5) 0.097(10) -0.016(5) 0.044(8) 0.016(5)
C20 0.067(7) 0.077(7) 0.047(6) -0.029(5) 0.001(6) 0.031(6)
C22 0.063(7) 0.092(8) 0.055(6) -0.019(6) -0.002(6) 0.026(7)
C23 0.051(6) 0.065(6) 0.060(6) 0.005(5) -0.003(5) 0.010(5)
N 0.087(9) 0.106(9) 0.107(11) -0.030(8) 0.017(9) 0.027(8)

loop_
_atom_site_label
_atom_site_type_symbol
_atom_site_fract_x
_atom_site_fract_y
_atom_site_fract_z
_atom_site_U_iso_or_equiv
_atom_site_thermal_displace_type
_atom_site_occupancy
_atom_site_calc_flag
_atom_site_refinement_flags
_atom_site_disorder_group
Bi Bi 0.06375(3) 0.080925(13) 0.217535(15) 0.02507(14) Uani 1 d . .
Fe1 Fe -0.03030(14) -0.06165(6) 0.22188(6) 0.0277(2) Uani 1 d . .
Fe2 Fe 0.35967(15) 0.09031(5) 0.14867(6) 0.0282(3) Uani 1 d . .
Fe3 Fe 0.10145(14) 0.13449(5) 0.37059(6) 0.0293(3) Uani 1 d . .
C1 C 0.1717(12) -0.0888(4) 0.2516(5) 0.036(2) Uani 1 d . .
O1 O 0.2974(9) -0.1114(4) 0.2682(5) 0.060(2) Uani 1 d . .
C2 C -0.0910(11) -0.0511(4) 0.3204(5) 0.035(2) Uani 1 d . .
O2 O -0.1366(10) -0.0486(4) 0.3864(4) 0.056(2) Uani 1 d . .
O3 O 0.5144(8) 0.0311(4) 0.2958(4) 0.048(2) Uani 1 d . .
O4 O 0.3209(9) -0.0509(3) 0.0717(4) 0.051(2) Uani 1 d . .
O5 O 0.4190(10) 0.1995(4) 0.3463(5) 0.060(2) Uani 1 d . .
O6 O 0.2457(9) -0.0018(3) 0.4256(4) 0.051(2) Uani 1 d . .
C3 C -0.2635(11) -0.1023(5) 0.1838(6) 0.041(2) Uani 1 d . .
H3 H -0.3522(11) -0.1108(5) 0.2181(6) 0.050 Uiso 1 calc R .
C4 C -0.2289(11) -0.0364(5) 0.1411(5) 0.039(2) Uani 1 d . .
H4 H -0.2915(11) 0.0073(5) 0.1421(5) 0.047 Uiso 1 calc R .
C5 C -0.0875(11) -0.0474(5) 0.0979(5) 0.041(2) Uani 1 d . .
H5 H -0.0372(11) -0.0123(5) 0.0646(5) 0.049 Uiso 1 calc R .
C6 C -0.0314(11) -0.1198(5) 0.1122(5) 0.040(2) Uani 1 d . .
H6 H 0.0621(11) -0.1419(5) 0.0900(5) 0.048 Uiso 1 calc R .
C7 C -0.1385(12) -0.1523(4) 0.1644(6) 0.044(2) Uani 1 d . .
H7 H -0.1294(12) -0.2009(4) 0.1841(6) 0.053 Uiso 1 calc R .
C8 C 0.4491(10) 0.0545(4) 0.2383(5) 0.034(2) Uani 1 d . .
C9 C 0.3313(10) 0.0055(4) 0.1050(5) 0.034(2) Uani 1 d . .
C10 C 0.4859(13) 0.1899(4) 0.1551(5) 0.044(2) Uani 1 d . .
H10 H 0.5538(13) 0.2048(4) 0.2003(5) 0.052 Uiso 1 calc R .
C11 C 0.5389(13) 0.1496(5) 0.0881(5) 0.044(2) Uani 1 d . .
H11 H 0.6471(13) 0.1326(5) 0.0797(5) 0.053 Uiso 1 calc R .
C12 C 0.3981(12) 0.1399(5) 0.0363(5) 0.043(2) Uani 1 d . .
H12 H 0.3951(12) 0.1150(5) -0.0142(5) 0.051 Uiso 1 calc R .
C13 C 0.2650(13) 0.1725(4) 0.0710(5) 0.043(2) Uani 1 d . .
H13 H 0.1553(13) 0.1734(4) 0.0490(5) 0.051 Uiso 1 calc R .
C14 C 0.3208(12) 0.2039(4) 0.1445(5) 0.039(2) Uani 1 d . .
H14 H 0.2557(12) 0.2303(4) 0.1807(5) 0.047 Uiso 1 calc R .
C15 C 0.2895(11) 0.1717(4) 0.3523(5) 0.036(2) Uani 1 d . .
C16 C 0.1843(11) 0.0517(4) 0.4023(4) 0.034(2) Uani 1 d . .
C17 C -0.0923(19) 0.2061(8) 0.3410(8) 0.074(4) Uani 1 d . .
H17 H -0.1130(19) 0.2278(8) 0.2893(8) 0.089 Uiso 1 calc R .
C18 C -0.1549(14) 0.1419(9) 0.3663(9) 0.080(5) Uani 1 d . .
H18 H -0.2246(14) 0.1097(9) 0.3357(9) 0.096 Uiso 1 calc R .
C19 C -0.0961(16) 0.1325(6) 0.4464(9) 0.077(4) Uani 1 d . .
H19 H -0.1222(16) 0.0922(6) 0.4796(9) 0.092 Uiso 1 calc R .
C21 C 0.0074(18) 0.2349(6) 0.4039(9) 0.073(4) Uani 1 d . .
H21 H 0.0685(18) 0.2789(6) 0.4018(9) 0.087 Uiso 1 calc R .
C20 C 0.0024(16) 0.1881(7) 0.4703(7) 0.064(3) Uani 1 d . .
H20 H 0.0572(16) 0.1942(7) 0.5218(7) 0.077 Uiso 1 calc R .
C22 C 0.5058(16) -0.1347(7) 0.4452(8) 0.070(3) Uani 1 d . .
H22A H 0.4495(101) -0.0980(30) 0.4109(8) 0.105 Uiso 1 calc R .
H22B H 0.5905(22) -0.1110(38) 0.4800(42) 0.105 Uiso 1 calc R .
H22C H 0.4260(88) -0.1588(11) 0.4789(43) 0.105 Uiso 1 calc R .
C23 C 0.5796(14) -0.1868(6) 0.3959(7) 0.059(3) Uani 1 d . .
N N 0.6370(17) -0.2315(8) 0.3572(10) 0.100(4) Uani 1 d . .

loop_
_atom_type_symbol
_atom_type_description
_atom_type_scat_dispersion_real
_atom_type_scat_dispersion_imag
_atom_type_scat_source
C C 0.0033 0.0016 'International Tables Vol C Tables 4.2.6.8 and 6.1.1.4'
H H 0.0000 0.0000 'International Tables Vol C Tables 4.2.6.8 and 6.1.1.4'
O O 0.0106 0.0060 'International Tables Vol C Tables 4.2.6.8 and 6.1.1.4'
Fe Fe 0.3463 0.8444 'International Tables Vol C Tables 4.2.6.8 and 6.1.1.4'
Bi Bi -4.1077 10.2566 'International Tables Vol C Tables 4.2.6.8 and 6.1.1.4'
N N 0.0061 0.0033 'International Tables Vol C Tables 4.2.6.8 and 6.1.1.4'

loop_
_geom_angle_atom_site_label_1
_geom_angle_atom_site_label_2
_geom_angle_atom_site_label_3
_geom_angle
_geom_angle_site_symmetry_1
_geom_angle_site_symmetry_3
_geom_angle_publ_flag
Fe2 Bi Fe3 107.51(4) . . ?
Fe2 Bi Fe1 109.10(3) . . ?
Fe3 Bi Fe1 110.05(3) . . ?
C2 Fe1 C1 94.1(4) . . ?
C2 Fe1 C7 112.6(4) . . ?
C1 Fe1 C7 105.6(4) . . ?
C2 Fe1 C5 147.5(4) . . ?
C1 Fe1 C5 118.1(4) . . ?
C7 Fe1 C5 65.5(4) . . ?
C2 Fe1 C4 109.1(4) . . ?
C1 Fe1 C4 156.8(4) . . ?
C7 Fe1 C4 65.8(3) . . ?
C5 Fe1 C4 38.9(4) . . ?
C2 Fe1 C6 151.1(4) . . ?
C1 Fe1 C6 93.7(4) . . ?
C7 Fe1 C6 38.6(4) . . ?
C5 Fe1 C6 39.6(4) . . ?
C4 Fe1 C6 65.9(4) . . ?
C2 Fe1 C3 91.7(4) . . ?
C1 Fe1 C3 142.9(4) . . ?
C7 Fe1 C3 39.5(4) . . ?
C5 Fe1 C3 66.1(4) . . ?
C4 Fe1 C3 39.8(4) . . ?
C6 Fe1 C3 66.1(4) . . ?
C2 Fe1 Bi 90.5(3) . . ?
C1 Fe1 Bi 91.1(2) . . ?
C7 Fe1 Bi 149.8(3) . . ?
C5 Fe1 Bi 84.5(2) . . ?
C4 Fe1 Bi 88.9(2) . . ?
C6 Fe1 Bi 117.0(3) . . ?
C3 Fe1 Bi 125.5(3) . . ?
C9 Fe2 C8 93.3(4) . . ?
C9 Fe2 C10 149.6(4) . . ?
C8 Fe2 C10 95.7(4) . . ?
C9 Fe2 C12 92.5(4) . . ?
C8 Fe2 C12 146.8(4) . . ?
C10 Fe2 C12 64.9(3) . . ?
C9 Fe2 C13 110.7(4) . . ?
C8 Fe2 C13 155.9(4) . . ?
C10 Fe2 C13 64.6(4) . . ?
C12 Fe2 C13 38.4(4) . . ?
C9 Fe2 C11 110.5(4) . . ?
C8 Fe2 C11 108.9(4) . . ?
C10 Fe2 C11 39.3(4) . . ?
C12 Fe2 C11 39.2(4) . . ?
C13 Fe2 C11 65.4(4) . . ?
C9 Fe2 C14 149.3(4) . . ?
C8 Fe2 C14 117.1(4) . . ?
C10 Fe2 C14 38.1(4) . . ?
C12 Fe2 C14 64.6(3) . . ?
C13 Fe2 C14 38.8(3) . . ?
C11 Fe2 C14 65.2(4) . . ?
C9 Fe2 Bi 90.7(3) . . ?
C8 Fe2 Bi 88.0(3) . . ?
C10 Fe2 Bi 118.4(3) . . ?
C12 Fe2 Bi 124.5(3) . . ?
C13 Fe2 Bi 89.6(3) . . ?
C11 Fe2 Bi 151.3(3) . . ?
C14 Fe2 Bi 86.7(3) . . ?
C15 Fe3 C16 93.6(4) . . ?
C15 Fe3 C21 92.0(5) . . ?
C16 Fe3 C21 147.1(5) . . ?
C15 Fe3 C19 146.3(5) . . ?
C16 Fe3 C19 96.0(4) . . ?
C21 Fe3 C19 63.5(5) . . ?
C15 Fe3 C18 150.0(6) . . ?
C16 Fe3 C18 116.2(6) . . ?
C21 Fe3 C18 64.7(6) . . ?
C19 Fe3 C18 39.1(6) . . ?
C15 Fe3 C17 112.2(6) . . ?
C16 Fe3 C17 154.1(6) . . ?
C21 Fe3 C17 39.0(5) . . ?
C19 Fe3 C17 63.7(6) . . ?
C18 Fe3 C17 37.9(6) . . ?
C15 Fe3 C20 109.0(5) . . ?
C16 Fe3 C20 109.3(4) . . ?
C21 Fe3 C20 38.9(5) . . ?
C19 Fe3 C20 37.5(5) . . ?
C18 Fe3 C20 65.2(4) . . ?
C17 Fe3 C20 65.1(5) . . ?
C15 Fe3 Bi 92.6(3) . . ?
C16 Fe3 Bi 89.5(2) . . ?
C21 Fe3 Bi 122.6(4) . . ?
C19 Fe3 Bi 119.6(5) . . ?
C18 Fe3 Bi 85.4(3) . . ?
C17 Fe3 Bi 87.5(3) . . ?
C20 Fe3 Bi 149.8(3) . . ?
O1 C1 Fe1 174.6(8) . . ?
O2 C2 Fe1 175.4(7) . . ?
C7 C3 C4 106.0(9) . . ?
C7 C3 Fe1 69.5(5) . . ?
C4 C3 Fe1 69.8(5) . . ?
C5 C4 C3 108.3(8) . . ?
C5 C4 Fe1 70.3(5) . . ?
C3 C4 Fe1 70.4(5) . . ?
C4 C5 C6 108.4(8) . . ?
C4 C5 Fe1 70.8(5) . . ?
C6 C5 Fe1 70.5(5) . . ?
C7 C6 C5 107.4(7) . . ?
C7 C6 Fe1 70.2(5) . . ?
C5 C6 Fe1 69.9(4) . . ?
C6 C7 C3 109.8(8) . . ?
C6 C7 Fe1 71.1(5) . . ?
C3 C7 Fe1 71.0(5) . . ?
O3 C8 Fe2 177.0(8) . . ?
O4 C9 Fe2 175.2(8) . . ?
C14 C10 C11 109.3(8) . . ?
C14 C10 Fe2 71.5(5) . . ?
C11 C10 Fe2 70.8(5) . . ?
C12 C11 C10 105.8(9) . . ?
C12 C11 Fe2 70.2(5) . . ?
C10 C11 Fe2 69.9(5) . . ?
C13 C12 C11 108.9(8) . . ?
C13 C12 Fe2 70.8(5) . . ?
C11 C12 Fe2 70.6(5) . . ?
C12 C13 C14 107.9(8) . . ?
C12 C13 Fe2 70.7(5) . . ?
C14 C13 Fe2 70.8(5) . . ?
C10 C14 C13 108.2(9) . . ?
C10 C14 Fe2 70.5(5) . . ?
C13 C14 Fe2 70.4(4) . . ?
O5 C15 Fe3 174.5(7) . . ?
O6 C16 Fe3 176.7(7) . . ?
C18 C17 C21 108.3(12) . . ?
C18 C17 Fe3 70.9(7) . . ?
C21 C17 Fe3 69.9(7) . . ?
C17 C18 C19 106.3(11) . . ?
C17 C18 Fe3 71.3(8) . . ?
C19 C18 Fe3 70.1(6) . . ?
C20 C19 C18 111.0(12) . . ?
C20 C19 Fe3 72.4(7) . . ?
C18 C19 Fe3 70.7(7) . . ?
C17 C21 C20 108.4(12) . . ?
C17 C21 Fe3 71.1(6) . . ?
C20 C21 Fe3 71.7(6) . . ?
C19 C20 C21 105.9(11) . . ?
C19 C20 Fe3 70.2(6) . . ?
C21 C20 Fe3 69.4(6) . . ?
N C23 C22 177.4(16) . . ?

loop_
_geom_bond_atom_site_label_1
_geom_bond_atom_site_label_2
_geom_bond_distance
_geom_bond_site_symmetry_2
_geom_bond_publ_flag
Bi Fe2 2.7155(14) . ?
Bi Fe3 2.7172(12) . ?
Bi Fe1 2.7282(12) . ?
Fe1 C2 1.732(8) . ?
Fe1 C1 1.768(10) . ?
Fe1 C7 2.092(8) . ?
Fe1 C5 2.096(8) . ?
Fe1 C4 2.102(8) . ?
Fe1 C6 2.103(8) . ?
Fe1 C3 2.111(8) . ?
Fe2 C9 1.726(8) . ?
Fe2 C8 1.749(8) . ?
Fe2 C10 2.096(8) . ?
Fe2 C12 2.103(8) . ?
Fe2 C13 2.104(8) . ?
Fe2 C11 2.109(9) . ?
Fe2 C14 2.109(7) . ?
Fe3 C15 1.716(9) . ?
Fe3 C16 1.733(8) . ?
Fe3 C21 2.079(9) . ?
Fe3 C19 2.082(11) . ?
Fe3 C18 2.090(11) . ?
Fe3 C17 2.095(12) . ?
Fe3 C20 2.110(10) . ?
C1 O1 1.127(11) . ?
C2 O2 1.169(11) . ?
O3 C8 1.150(10) . ?
O4 C9 1.175(10) . ?
O5 C15 1.180(11) . ?
O6 C16 1.160(10) . ?
C3 C7 1.419(13) . ?
C3 C4 1.434(13) . ?
C4 C5 1.397(13) . ?
C5 C6 1.422(13) . ?
C6 C7 1.388(14) . ?
C10 C14 1.372(14) . ?
C10 C11 1.414(14) . ?
C11 C12 1.412(13) . ?
C12 C13 1.385(14) . ?
C13 C14 1.401(12) . ?
C17 C18 1.36(2) . ?
C17 C21 1.39(2) . ?
C18 C19 1.40(2) . ?
C19 C20 1.35(2) . ?
C21 C20 1.40(2) . ?
C22 C23 1.41(2) . ?
C23 N 1.15(2) . ?
